data_1534645
loop_
_publ_author_name
'Golubev, A.M.'
'Il'inets, A.M.'
'Tsvigunov, A.N.'
'Makarevich, L.G.'

_publ_section_title
;
 Crystal structure of beta - modification of hexafluorosilicate dihydrate
 lead(II)
;
_journal_name_full Kristallografiya
_journal_page_first 214
_journal_page_last 216
_journal_volume 36
_journal_year 1991
_chemical_formula_sum 'F6 H4 O2 Pb Si'
_chemical_name_systematic 'Pb Si F6 (H2 O)2'
_space_group_IT_number 15
_symmetry_space_group_name_Hall '-C 2yc'
_symmetry_space_group_name_H-M 'C 1 2/c 1'
_cell_angle_alpha 90
_cell_angle_beta 108.83
_cell_angle_gamma 90
_cell_formula_units_Z 16
_cell_length_a 17.399
_cell_length_b 8.148
_cell_length_c 16.382
_cell_volume 2198.132
_citation_journal_id_ASTM KRISAJ
_cod_data_source_file Golubev_KRISAJ_1991_1077.cif
_cod_data_source_block H4F6O2Pb1Si1
_cod_original_formula_sum 'H4 F6 O2 Pb1 Si1'
_cod_database_code 1534645

loop_
_symmetry_equiv_pos_as_xyz
x,y,z
-x,y,-z+1/2
-x,-y,-z
x,-y,z-1/2
x+1/2,y+1/2,z
-x+1/2,y+1/2,-z+1/2
-x+1/2,-y+1/2,-z
x+1/2,-y+1/2,z-1/2

loop_
_atom_site_label
_atom_site_type_symbol
_atom_site_fract_x
_atom_site_fract_y
_atom_site_fract_z
_atom_site_occupancy
_atom_site_U_iso_or_equiv
F12 F-1 -0.0947 0.078 -0.2777 1 0.0
Si2 Si+4 -0.1185 0.079 -0.1843 1 0.0
F1 F-1 0.1078 0.369 -0.1139 1 0.0
F2 F-1 -0.3764 0.105 -0.1951 1 0.0
F9 F-1 0.353 0.379 -0.2038 1 0.0
F6 F-1 -0.3956 0.277 -0.0898 1 0.0
F3 F-1 0.5079 0.076 -0.1529 1 0.0
O5 O-2 0.0474 0.221 0.0231 1 0.0
O3 O-2 -0.2489 0.119 0.1261 1 0.0
O1 O-2 0.5 0.33 -0.25 1 0.0
F5 F-1 -0.4089 0.048 -0.006 1 0.0
F4 F-1 -0.2892 0.074 -0.05 1 0.0
O2 O-2 0 0.33 -0.25 1 0.0
Pb2 Pb+2 -0.16313 0.0857 0.54286 1 0.0
F11 F-1 -0.0861 0.279 -0.1685 1 0.0
Pb1 Pb+2 -0.35241 0.08268 -0.35683 1 0.0
F10 F-1 0.4781 0.514 -0.1333 1 0.0
Si1 Si+4 -0.391 0.0768 -0.1005 1 0.0
F7 F-1 -0.1391 0.078 -0.0914 1 0.0
F8 F-1 -0.212 0.14 -0.24 1 0.0
O4 O-2 0.2233 0.28 0.068 1 0.0
